data_2229575
loop_
_publ_author_name
'Boualy, Brahim'
'Harrad, Mohamed Anoir'
'Firdoussi, Larbi El'
'Ali, Mustapha Ait'
'Rizzoli, Corrado'

_publ_section_title
;
 (<i>S</i>)-4-(2-Chloropropan-2-yl)-1-(2,2,2-trichloroethyl)cyclohexene
;
_journal_coeditor_code BG2395
_journal_issue 4
_journal_name_full 'Acta Crystallographica Section E'
_journal_page_first o960
_journal_paper_doi 10.1107/S1600536811010257
_journal_volume 67
_journal_year 2011
_chemical_formula_iupac 'C11 H16 Cl4'
_chemical_formula_moiety 'C11 H16 Cl4'
_chemical_formula_sum 'C11 H16 Cl4'
_chemical_formula_weight 290.04
_chemical_name_systematic
;
(<i>S</i>)-4-(2-Chloropropan-2-yl)-1-(2,2,2-trichloroethyl)cyclohexene
;
_space_group_IT_number 4
_symmetry_cell_setting monoclinic
_symmetry_space_group_name_Hall 'P 2yb'
_symmetry_space_group_name_H-M 'P 1 21 1'
_atom_sites_solution_hydrogens geom
_atom_sites_solution_primary direct
_atom_sites_solution_secondary difmap
_cell_angle_alpha 90.00
_cell_angle_beta 91.251(5)
_cell_angle_gamma 90.00
_cell_formula_units_Z 2
_cell_length_a 10.6558(7)
_cell_length_b 10.3017(6)
_cell_length_c 6.3119(3)
_cell_measurement_reflns_used 48
_cell_measurement_temperature 294(2)
_cell_measurement_theta_max 31.42
_cell_measurement_theta_min 19.30
_cell_volume 692.71(7)
_computing_cell_refinement '<i>AED</i> (Belletti <i>et al.</i>, 1993)'
_computing_data_collection '<i>AED</i> (Belletti <i>et al.</i>, 1993)'
_computing_data_reduction '<i>AED</i> (Belletti <i>et al.</i>, 1993)'
_computing_molecular_graphics
;
<i>ORTEP-3 for Windows</i> (Farrugia, 1997) and <i>SCHAKAL97</i>
(Keller, 1997)
;
_computing_publication_material
;
<i>SHELXL97</i> (Sheldrick, 2008) and <i>PARST95</i> (Nardelli,
1995)
;
_computing_structure_refinement '<i>SHELXL97</i> (Sheldrick, 2008)'
_computing_structure_solution '<i>SIR97</i> (Altomare <i>et al.</i>, 1999)'
_diffrn_ambient_temperature 294(2)
_diffrn_measured_fraction_theta_full 1.000
_diffrn_measured_fraction_theta_max 1.000
_diffrn_measurement_device 'Siemens AED'
_diffrn_measurement_method \q/2\q
_diffrn_radiation_monochromator graphite
_diffrn_radiation_source 'fine-focus sealed tube'
_diffrn_radiation_type CuK\a
_diffrn_radiation_wavelength 1.54178
_diffrn_reflns_av_R_equivalents 0.0384
_diffrn_reflns_av_sigmaI/netI 0.0170
_diffrn_reflns_limit_h_max 12
_diffrn_reflns_limit_h_min -12
_diffrn_reflns_limit_k_max 12
_diffrn_reflns_limit_k_min -12
_diffrn_reflns_limit_l_max 7
_diffrn_reflns_limit_l_min -1
_diffrn_reflns_number 2764
_diffrn_reflns_theta_full 67.98
_diffrn_reflns_theta_max 67.98
_diffrn_reflns_theta_min 4.15
_diffrn_standards_decay_% 0.02
_diffrn_standards_interval_count 100
_diffrn_standards_number 3
_exptl_absorpt_coefficient_mu 7.495
_exptl_absorpt_correction_T_max 0.601
_exptl_absorpt_correction_T_min 0.456
_exptl_absorpt_correction_type refdelf
_exptl_absorpt_process_details '(<i>DIFABS</i>; Walker & Stuart, 1983)'
_exptl_crystal_colour colourless
_exptl_crystal_density_diffrn 1.391
_exptl_crystal_density_method 'not measured'
_exptl_crystal_description 'irregular block'
_exptl_crystal_F_000 300
_exptl_crystal_size_max 0.21
_exptl_crystal_size_mid 0.09
_exptl_crystal_size_min 0.07
_refine_diff_density_max 0.268
_refine_diff_density_min -0.224
_refine_ls_abs_structure_details 'Flack (1983); 1188 Friedel pairs'
_refine_ls_abs_structure_Flack -0.04(3)
_refine_ls_extinction_method none
_refine_ls_goodness_of_fit_ref 1.156
_refine_ls_hydrogen_treatment constr
_refine_ls_matrix_type full
_refine_ls_number_parameters 136
_refine_ls_number_reflns 2528
_refine_ls_number_restraints 1
_refine_ls_restrained_S_all 1.156
_refine_ls_R_factor_all 0.0458
_refine_ls_R_factor_gt 0.0398
_refine_ls_shift/su_max 0.000
_refine_ls_shift/su_mean 0.000
_refine_ls_structure_factor_coef Fsqd
_refine_ls_weighting_details 'calc w=1/[\s^2^(Fo^2^)+(0.0811P)^2^] where P=(Fo^2^+2Fc^2^)/3'
_refine_ls_weighting_scheme calc
_refine_ls_wR_factor_gt 0.1198
_refine_ls_wR_factor_ref 0.1293
_reflns_number_gt 2206
_reflns_number_total 2528
_reflns_threshold_expression I>2\s(I)
_cod_data_source_file bg2395.cif
_cod_data_source_block I
_cod_original_sg_symbol_H-M 'P 21'
_cod_database_code 2229575
_cod_database_fobs_code 2229575

loop_
_symmetry_equiv_pos_as_xyz
x,y,z
-x,y+1/2,-z

loop_
_atom_site_type_symbol
_atom_site_label
_atom_site_fract_x
_atom_site_fract_y
_atom_site_fract_z
_atom_site_U_iso_or_equiv
_atom_site_adp_type
_atom_site_calc_flag
_atom_site_refinement_flags
_atom_site_occupancy
_atom_site_disorder_assembly
_atom_site_disorder_group
Cl Cl1 0.92140(14) 0.06856(10) -0.3180(2) 0.0976(4) Uani d . 1 . .
Cl Cl2 1.15231(7) 0.20291(18) -0.23878(15) 0.0990(3) Uani d . 1 . .
Cl Cl3 0.92735(12) 0.34740(9) -0.3247(2) 0.0954(4) Uani d . 1 . .
Cl Cl4 0.46844(7) 0.21653(15) 0.60646(11) 0.0855(3) Uani d . 1 . .
C C1 0.8287(2) 0.2091(4) 0.1030(4) 0.0667(6) Uani d . 1 . .
C C2 0.7742(4) 0.1006(3) 0.1658(7) 0.0733(9) Uani d . 1 . .
H H2 0.8213 0.0247 0.1630 0.088 Uiso calc R 1 . .
C C3 0.6416(4) 0.0915(3) 0.2416(7) 0.0762(11) Uani d . 1 . .
H H3A 0.6436 0.0713 0.3917 0.091 Uiso calc R 1 . .
H H3B 0.5996 0.0205 0.1683 0.091 Uiso calc R 1 . .
C C4 0.5658(2) 0.2149(4) 0.2064(4) 0.0630(5) Uani d . 1 . .
H H4 0.5460 0.2189 0.0542 0.076 Uiso calc R 1 . .
C C5 0.6483(4) 0.3326(4) 0.2565(7) 0.0766(11) Uani d . 1 . .
H H5A 0.5994 0.4114 0.2382 0.092 Uiso calc R 1 . .
H H5B 0.6776 0.3285 0.4029 0.092 Uiso calc R 1 . .
C C6 0.7592(5) 0.3362(4) 0.1129(8) 0.0912(13) Uani d . 1 . .
H H6A 0.8167 0.4032 0.1621 0.109 Uiso calc R 1 . .
H H6B 0.7302 0.3596 -0.0288 0.109 Uiso calc R 1 . .
C C7 0.9642(2) 0.2108(5) 0.0397(4) 0.0721(6) Uani d . 1 . .
H H7A 1.0063 0.1370 0.1052 0.086 Uiso calc R 1 . .
H H7B 1.0031 0.2887 0.0971 0.086 Uiso calc R 1 . .
C C8 0.9870(2) 0.2066(5) -0.1959(4) 0.0696(6) Uani d . 1 . .
C C9 0.4387(2) 0.2159(4) 0.3195(4) 0.0657(6) Uani d . 1 . .
C C10 0.3606(4) 0.3349(4) 0.2697(7) 0.0826(11) Uani d . 1 . .
H H10A 0.4088 0.4115 0.3014 0.124 Uiso calc R 1 . .
H H10B 0.2866 0.3341 0.3539 0.124 Uiso calc R 1 . .
H H10C 0.3367 0.3347 0.1222 0.124 Uiso calc R 1 . .
C C11 0.3614(5) 0.0931(4) 0.2681(8) 0.0870(13) Uani d . 1 . .
H H11A 0.4109 0.0175 0.3001 0.131 Uiso calc R 1 . .
H H11B 0.3379 0.0929 0.1204 0.131 Uiso calc R 1 . .
H H11C 0.2872 0.0924 0.3518 0.131 Uiso calc R 1 . .

loop_
_atom_site_aniso_label
_atom_site_aniso_U_11
_atom_site_aniso_U_22
_atom_site_aniso_U_33
_atom_site_aniso_U_12
_atom_site_aniso_U_13
_atom_site_aniso_U_23
Cl1 0.1090(9) 0.0869(6) 0.0972(9) -0.0153(6) 0.0089(8) -0.0282(6)
Cl2 0.0705(4) 0.1114(7) 0.1159(6) 0.0073(6) 0.0184(4) 0.0098(8)
Cl3 0.0994(8) 0.0875(7) 0.0998(8) 0.0092(6) 0.0124(7) 0.0294(6)
Cl4 0.0896(5) 0.1015(6) 0.0658(4) -0.0017(7) 0.0100(3) -0.0054(6)
C1 0.0785(14) 0.0560(12) 0.0656(13) 0.011(2) 0.0025(11) -0.002(2)
C2 0.084(2) 0.0530(17) 0.083(2) 0.0111(15) 0.0145(18) 0.0110(15)
C3 0.090(3) 0.0472(18) 0.092(3) 0.0030(16) 0.020(2) 0.0037(17)
C4 0.0766(14) 0.0513(12) 0.0611(12) 0.0043(18) 0.0036(10) 0.0010(18)
C5 0.079(2) 0.0523(17) 0.099(3) -0.0007(16) 0.013(2) -0.009(2)
C6 0.091(2) 0.0473(15) 0.136(4) 0.0015(16) 0.028(3) 0.008(2)
C7 0.0728(14) 0.0695(14) 0.0736(14) 0.000(2) -0.0061(11) 0.007(2)
C8 0.0673(13) 0.0629(13) 0.0787(15) 0.0014(19) 0.0050(11) 0.005(2)
C9 0.0712(14) 0.0567(13) 0.0691(13) -0.0005(18) -0.0036(10) -0.0042(19)
C10 0.078(3) 0.071(2) 0.099(3) 0.0121(19) 0.002(2) 0.001(2)
C11 0.089(3) 0.071(3) 0.100(4) -0.007(2) -0.001(3) -0.008(2)

loop_
_atom_type_symbol
_atom_type_description
_atom_type_scat_dispersion_real
_atom_type_scat_dispersion_imag
_atom_type_scat_source
Cl Cl 0.3639 0.7018 'International Tables Vol C Tables 4.2.6.8 and 6.1.1.4'
C C 0.0181 0.0091 'International Tables Vol C Tables 4.2.6.8 and 6.1.1.4'
H H 0.0000 0.0000 'International Tables Vol C Tables 4.2.6.8 and 6.1.1.4'

loop_
_geom_angle_atom_site_label_1
_geom_angle_atom_site_label_2
_geom_angle_atom_site_label_3
_geom_angle_site_symmetry_1
_geom_angle_site_symmetry_3
_geom_angle
_geom_angle_publ_flag
C2 C1 C6 . . 120.1(3) ?
C2 C1 C7 . . 121.2(4) ?
C6 C1 C7 . . 118.5(4) ?
C1 C2 C3 . . 124.7(3) ?
C1 C2 H2 . . 117.7 ?
C3 C2 H2 . . 117.7 ?
C2 C3 C4 . . 113.6(3) ?
C2 C3 H3A . . 108.8 ?
C4 C3 H3A . . 108.8 ?
C2 C3 H3B . . 108.8 ?
C4 C3 H3B . . 108.8 ?
H3A C3 H3B . . 107.7 ?
C3 C4 C5 . . 109.4(2) ?
C3 C4 C9 . . 114.0(3) ?
C5 C4 C9 . . 113.9(3) ?
C3 C4 H4 . . 106.3 ?
C5 C4 H4 . . 106.3 ?
C9 C4 H4 . . 106.3 ?
C6 C5 C4 . . 110.5(3) ?
C6 C5 H5A . . 109.5 ?
C4 C5 H5A . . 109.5 ?
C6 C5 H5B . . 109.5 ?
C4 C5 H5B . . 109.5 ?
H5A C5 H5B . . 108.1 ?
C5 C6 C1 . . 113.4(3) ?
C5 C6 H6A . . 108.9 ?
C1 C6 H6A . . 108.9 ?
C5 C6 H6B . . 108.9 ?
C1 C6 H6B . . 108.9 ?
H6A C6 H6B . . 107.7 ?
C1 C7 C8 . . 115.8(2) ?
C1 C7 H7A . . 108.3 ?
C8 C7 H7A . . 108.3 ?
C1 C7 H7B . . 108.3 ?
C8 C7 H7B . . 108.3 ?
H7A C7 H7B . . 107.4 ?
C7 C8 Cl1 . . 112.6(3) ?
C7 C8 Cl3 . . 111.3(3) ?
Cl1 C8 Cl3 . . 109.02(15) ?
C7 C8 Cl2 . . 109.21(18) ?
Cl1 C8 Cl2 . . 107.5(2) ?
Cl3 C8 Cl2 . . 107.0(2) ?
C10 C9 C11 . . 109.4(2) ?
C10 C9 C4 . . 113.2(3) ?
C11 C9 C4 . . 111.5(3) ?
C10 C9 Cl4 . . 106.6(2) ?
C11 C9 Cl4 . . 106.9(3) ?
C4 C9 Cl4 . . 108.81(17) ?
C9 C10 H10A . . 109.5 ?
C9 C10 H10B . . 109.5 ?
H10A C10 H10B . . 109.5 ?
C9 C10 H10C . . 109.5 ?
H10A C10 H10C . . 109.5 ?
H10B C10 H10C . . 109.5 ?
C9 C11 H11A . . 109.5 ?
C9 C11 H11B . . 109.5 ?
H11A C11 H11B . . 109.5 ?
C9 C11 H11C . . 109.5 ?
H11A C11 H11C . . 109.5 ?
H11B C11 H11C . . 109.5 ?

loop_
_geom_bond_atom_site_label_1
_geom_bond_atom_site_label_2
_geom_bond_site_symmetry_2
_geom_bond_distance
_geom_bond_publ_flag
Cl1 C8 . 1.755(4) ?
Cl2 C8 . 1.789(3) ?
Cl3 C8 . 1.774(4) ?
Cl4 C9 . 1.832(3) ?
C1 C2 . 1.324(5) ?
C1 C6 . 1.506(5) ?
C1 C7 . 1.507(4) ?
C2 C3 . 1.504(6) ?
C2 H2 . 0.9300 ?
C3 C4 . 1.520(5) ?
C3 H3A . 0.9700 ?
C3 H3B . 0.9700 ?
C4 C5 . 1.526(5) ?
C4 C9 . 1.545(4) ?
C4 H4 . 0.9800 ?
C5 C6 . 1.505(6) ?
C5 H5A . 0.9700 ?
C5 H5B . 0.9700 ?
C6 H6A . 0.9700 ?
C6 H6B . 0.9700 ?
C7 C8 . 1.512(4) ?
C7 H7A . 0.9700 ?
C7 H7B . 0.9700 ?
C9 C10 . 1.511(5) ?
C9 C11 . 1.541(6) ?
C10 H10A . 0.9600 ?
C10 H10B . 0.9600 ?
C10 H10C . 0.9600 ?
C11 H11A . 0.9600 ?
C11 H11B . 0.9600 ?
C11 H11C . 0.9600 ?

loop_
_cod_related_entry_id
_cod_related_entry_database
_cod_related_entry_code
1 ChemSpider 30656565
